data_7216986
loop_
_publ_author_name
'Padilla-Mart\'inez, Itzia I.'
'Mart\'inez-Mart\'inez, Francisco J.'
'Garc\'ia-B\'aez, Efr\'en V.'
'Torres-Valencia, J. Mart\'in'
'Rojas-Lima, Susana'
'H\"opfl, Herbert'

_publ_contact_author
;
Itzia I. Padilla-Mart/'inez
Departamento de Qu/'imica
UPIBI-IPN
Av. Acueducto s/n, Col. Barrio la Laguna Ticoman C.P 07340
M/'exico, D. F.
;
_publ_section_title
;
 Further insight into three center hydrogen bonding. Participation in
 tautomeric equilibria of heterocyclic amides
;
_journal_issue 9
_journal_name_full 'Journal of the Chemical Society, Perkin Transactions 2'
_journal_page_first 1817
_journal_paper_doi 10.1039/b103063a
_journal_year 2001
_chemical_formula_moiety 'C16 H17 N5 O6'
_chemical_formula_sum 'C16 H17 N5 O6'
_chemical_formula_weight 375.35
_chemical_name_systematic
; 
N-(3-hydroxypyridine)-N'-(2-nitrophenyl)oxamide
;
_space_group_IT_number 14
_symmetry_cell_setting monoclinic
_symmetry_space_group_name_Hall '-P 2ybc'
_symmetry_space_group_name_H-M 'P 1 21/c 1'
_atom_sites_solution_hydrogens geom
_atom_sites_solution_primary direct
_atom_sites_solution_secondary difmap
_audit_creation_method 'SHELXL-CIF-file updated by CIFRTF'
_cell_angle_alpha 90.00
_cell_angle_beta 91.3250(1)
_cell_angle_gamma 90.00
_cell_formula_units_Z 4
_cell_length_a 7.2193(4)
_cell_length_b 14.6988(7)
_cell_length_c 16.6931(8)
_cell_measurement_temperature 293(2)
_cell_volume 1770.92(15)
_computing_cell_refinement 'XSCANS (Ver. 2.00)'
_computing_data_collection 'XSCANS (Ver. 2.00)'
_computing_data_reduction 'XSCANS (Ver. 2.00)'
_computing_molecular_graphics 'XPMA (Zsolnai 1997)'
_computing_publication_material 'SHELXL (Sheldrick 1997)'
_computing_structure_refinement 'SHELXL (Sheldrick 1997)'
_computing_structure_solution 'SHELXS (Sheldrick 1997)'
_diffrn_ambient_temperature 293(2)
_diffrn_measurement_device 'Bruker SMART Area-detector'
_diffrn_measurement_method 'phi and omega scans'
_diffrn_radiation_monochromator graphite
_diffrn_radiation_source 'fine-focus sealed tube'
_diffrn_radiation_type MoK\a
_diffrn_radiation_wavelength 0.71073
_diffrn_reflns_av_R_equivalents 0.0513
_diffrn_reflns_av_sigmaI/netI 0.0663
_diffrn_reflns_limit_h_max 8
_diffrn_reflns_limit_h_min -8
_diffrn_reflns_limit_k_max 18
_diffrn_reflns_limit_k_min -15
_diffrn_reflns_limit_l_max 20
_diffrn_reflns_limit_l_min -20
_diffrn_reflns_number 11207
_diffrn_reflns_theta_max 26.02
_diffrn_reflns_theta_min 1.85
_exptl_absorpt_coefficient_mu 0.110
_exptl_crystal_colour colorless
_exptl_crystal_density_diffrn 1.408
_exptl_crystal_density_method 'not measured'
_exptl_crystal_description needles
_exptl_crystal_F_000 784
_exptl_crystal_size_max .5
_exptl_crystal_size_mid .4
_exptl_crystal_size_min .4
_refine_diff_density_max 0.195
_refine_diff_density_min -0.294
_refine_diff_density_rms 0.037
_refine_ls_extinction_method none
_refine_ls_goodness_of_fit_all 1.181
_refine_ls_goodness_of_fit_obs 1.589
_refine_ls_hydrogen_treatment refxyz
_refine_ls_matrix_type full
_refine_ls_number_parameters 244
_refine_ls_number_reflns 3467
_refine_ls_number_restraints 0
_refine_ls_restrained_S_all 1.181
_refine_ls_restrained_S_obs 1.589
_refine_ls_R_factor_all 0.1061
_refine_ls_R_factor_obs 0.0490
_refine_ls_shift/esd_max 0.000
_refine_ls_shift/esd_mean 0.000
_refine_ls_structure_factor_coef Fsqd
_refine_ls_weighting_details 'calc w=1/[\s^2^(Fo^2^)+(0.1111P)^2^+0.0000P] where P=(Fo^2^+2Fc^2^)/3'
_refine_ls_weighting_scheme calc
_refine_ls_wR_factor_all 0.1011
_refine_ls_wR_factor_obs 0.0922
_reflns_number_observed 1720
_reflns_number_total 3467
_reflns_observed_criterion >2sigma(I)
_cod_data_source_file b103063a.txt
_cod_data_source_block 01
_cod_depositor_comments
;
The following automatic conversions were performed:

'_symmetry_cell_setting' value 'Monoclinic' changed to 'monoclinic'
according to
/usr/data/users/saulius/automatic-downloads/retrospective/RSC/lib/dictionaries/cif_core.dic
dictionary named 'cif_core.dic' version 2.4.2 from 2011-04-26.

Automatic conversion script
Id: cif_fix_values 2281 2013-09-26 08:29:07Z andrius 
;
_cod_original_cell_volume 1770.9(2)
_cod_original_sg_symbol_H-M P2(1)/c
_cod_database_code 7216986

loop_
_symmetry_equiv_pos_as_xyz
'x, y, z'
'-x, y+1/2, -z+1/2'
'-x, -y, -z'
'x, -y-1/2, z-1/2'

loop_
_atom_site_aniso_label
_atom_site_aniso_U_11
_atom_site_aniso_U_22
_atom_site_aniso_U_33
_atom_site_aniso_U_23
_atom_site_aniso_U_13
_atom_site_aniso_U_12
N10 0.0753(15) 0.0356(12) 0.0455(11) 0.0026(10) 0.0185(11) -0.0029(11)
N7 0.0662(15) 0.0367(12) 0.0443(12) 0.0029(10) 0.0138(11) -0.0015(10)
N1 0.0585(15) 0.058(2) 0.0520(13) 0.0066(12) 0.0133(11) 0.0014(12)
O16 0.110(2) 0.0421(11) 0.0550(11) 0.0009(9) 0.0298(10) -0.0032(11)
O9 0.104(2) 0.0416(11) 0.0586(11) 0.0057(9) 0.0245(11) -0.0063(10)
O8 0.109(2) 0.0404(12) 0.0627(11) 0.0070(9) 0.0327(11) -0.0030(11)
O1B 0.0972(15) 0.0481(12) 0.0644(11) -0.0030(10) 0.0279(11) -0.0032(11)
C8 0.057(2) 0.044(2) 0.0463(15) 0.0039(13) 0.0091(13) -0.0002(14)
C9 0.057(2) 0.046(2) 0.0432(14) 0.0036(13) 0.0056(13) -0.0037(14)
C3 0.068(2) 0.044(2) 0.062(2) 0.0018(14) 0.0176(14) -0.0023(15)
C2 0.054(2) 0.042(2) 0.0469(14) 0.0004(13) 0.0044(13) 0.0028(13)
N12 0.078(2) 0.0373(14) 0.0618(14) -0.0034(11) 0.0060(12) -0.0031(12)
C11 0.052(2) 0.038(2) 0.0462(14) -0.0016(12) 0.0006(12) 0.0005(13)
O1A 0.0945(15) 0.0720(14) 0.0648(12) 0.0090(11) 0.0362(11) -0.0032(11)
C16 0.062(2) 0.040(2) 0.0503(15) -0.0024(13) 0.0095(13) 0.0009(14)
C1 0.055(2) 0.043(2) 0.049(2) -0.0004(12) 0.0072(13) -0.0024(13)
C4 0.083(2) 0.040(2) 0.071(2) -0.0101(14) 0.006(2) -0.0004(15)
C15 0.080(2) 0.057(2) 0.053(2) -0.0098(14) 0.0123(15) 0.004(2)
C6 0.071(2) 0.057(2) 0.061(2) -0.0051(15) 0.020(2) 0.001(2)
C14 0.089(2) 0.050(2) 0.069(2) -0.022(2) 0.005(2) 0.010(2)
C13 0.081(2) 0.041(2) 0.069(2) -0.001(2) 0.000(2) -0.001(2)
C5 0.085(2) 0.057(2) 0.069(2) -0.0144(15) 0.020(2) 0.009(2)
N2S 0.075(2) 0.0534(15) 0.0467(13) 0.0021(11) 0.0136(12) 0.0061(12)
C3S 0.081(2) 0.060(2) 0.055(2) -0.0009(14) 0.013(2) -0.005(2)
C2S 0.135(3) 0.066(2) 0.066(2) 0.008(2) 0.036(2) 0.026(2)
C1S 0.075(2) 0.069(2) 0.052(2) 0.0018(15) 0.013(2) 0.001(2)
O1S 0.134(2) 0.083(2) 0.0659(13) 0.0179(12) 0.0347(13) -0.0078(14)

loop_
_atom_site_label
_atom_site_type_symbol
_atom_site_fract_x
_atom_site_fract_y
_atom_site_fract_z
_atom_site_U_iso_or_equiv
_atom_site_thermal_displace_type
_atom_site_occupancy
_atom_site_calc_flag
N10 N 0.4226(3) 0.03790(12) 0.35988(10) 0.0519(6) Uani 1 d
N7 N 0.2180(3) 0.10271(12) 0.54200(11) 0.0489(5) Uani 1 d
N1 N 0.0274(3) 0.04700(15) 0.68659(12) 0.0559(6) Uani 1 d
O16 O 0.5768(3) 0.10015(11) 0.22949(9) 0.0687(6) Uani 1 d
O9 O 0.2979(3) -0.04639(11) 0.46113(9) 0.0677(6) Uani 1 d
O8 O 0.3535(3) 0.18807(11) 0.44369(10) 0.0703(6) Uani 1 d
O1B O 0.0666(3) -0.01450(12) 0.63918(10) 0.0695(6) Uani 1 d
C8 C 0.3069(3) 0.1159(2) 0.47275(14) 0.0490(7) Uani 1 d
C9 C 0.3414(3) 0.0256(2) 0.43041(13) 0.0485(6) Uani 1 d
C3 C 0.2018(4) 0.2594(2) 0.58953(14) 0.0578(7) Uani 1 d
C2 C 0.1634(3) 0.1672(2) 0.59843(13) 0.0476(6) Uani 1 d
N12 N 0.4373(3) -0.11366(14) 0.31342(12) 0.0588(6) Uani 1 d
C11 C 0.4698(3) -0.0264(2) 0.30132(13) 0.0455(6) Uani 1 d
O1A O -0.0453(2) 0.02953(12) 0.75044(10) 0.0766(6) Uani 1 d
C16 C 0.5506(3) 0.0088(2) 0.23222(14) 0.0507(7) Uani 1 d
C1 C 0.0691(3) 0.1416(2) 0.66731(13) 0.0490(7) Uani 1 d
C4 C 0.1478(4) 0.3225(2) 0.6451(2) 0.0647(8) Uani 1 d
C15 C 0.5960(4) -0.0512(2) 0.17295(14) 0.0632(8) Uani 1 d
C6 C 0.0130(4) 0.2053(2) 0.7228(2) 0.0629(8) Uani 1 d
C14 C 0.5621(4) -0.1422(2) 0.1842(2) 0.0697(8) Uani 1 d
C13 C 0.4846(4) -0.1708(2) 0.2538(2) 0.0635(8) Uani 1 d
C5 C 0.0517(4) 0.2956(2) 0.7124(2) 0.0699(9) Uani 1 d
N2S N 0.2012(3) 0.80148(14) 0.02469(12) 0.0581(6) Uani 1 d
C3S C 0.1666(4) 0.7219(2) 0.07280(15) 0.0652(8) Uani 1 d
C2S C 0.1399(5) 0.8881(2) 0.0544(2) 0.0884(10) Uani 1 d
C1S C 0.2874(4) 0.7961(2) -0.0439(2) 0.0651(8) Uani 1 d
O1S O 0.3232(3) 0.86306(14) -0.08473(11) 0.0937(7) Uani 1 d
H6 H -0.0644 0.1776 0.7700 0.050 Uiso 1 d
H7 H 0.1925 0.0363 0.5604 0.050 Uiso 1 d
H15 H 0.6559 -0.0272 0.1194 0.050 Uiso 1 d
H10 H 0.4436 0.1015 0.3410 0.050 Uiso 1 d
H3SC H 0.0328 0.7189 0.0800 0.050 Uiso 1 d
H3SB H 0.1841 0.6639 0.0404 0.050 Uiso 1 d
H4 H 0.1793 0.3978 0.6503 0.050 Uiso 1 d
H13 H 0.4601 -0.2397 0.2711 0.050 Uiso 1 d
H3 H 0.2925 0.2795 0.5505 0.050 Uiso 1 d
H5 H 0.0018 0.3452 0.7500 0.050 Uiso 1 d
H1S H 0.3234 0.7273 -0.0593 0.050 Uiso 1 d
H14 H 0.5959 -0.1931 0.1491 0.050 Uiso 1 d
H3SA H 0.2424 0.7251 0.1304 0.050 Uiso 1 d
H2SC H 0.0014 0.8821 0.0700 0.050 Uiso 1 d
H2SA H 0.1589 0.9355 0.0203 0.050 Uiso 1 d
H16 H 0.5999 0.1193 0.1695 0.050 Uiso 1 d
H2SE H 0.1754 0.8973 0.1204 0.050 Uiso 1 d

loop_
_atom_type_symbol
_atom_type_description
_atom_type_scat_dispersion_real
_atom_type_scat_dispersion_imag
_atom_type_scat_source
C C 0.0033 0.0016 'International Tables Vol C Tables 4.2.6.8 and 6.1.1.4'
H H 0.0000 0.0000 'International Tables Vol C Tables 4.2.6.8 and 6.1.1.4'
N N 0.0061 0.0033 'International Tables Vol C Tables 4.2.6.8 and 6.1.1.4'
O O 0.0106 0.0060 'International Tables Vol C Tables 4.2.6.8 and 6.1.1.4'

loop_
_geom_angle_atom_site_label_1
_geom_angle_atom_site_label_2
_geom_angle_atom_site_label_3
_geom_angle
C9 N10 C11 129.6(2)
C9 N10 H10 118.4(2)
C11 N10 H10 111.6(2)
C8 N7 C2 128.8(2)
C8 N7 H7 118.6(2)
C2 N7 H7 112.5(2)
O1A N1 O1B 120.8(2)
O1A N1 C1 119.0(2)
O1B N1 C1 120.2(2)
C16 O16 H16 108.7(2)
O8 C8 N7 127.5(2)
O8 C8 C9 121.6(2)
N7 C8 C9 110.9(2)
O9 C9 N10 127.5(2)
O9 C9 C8 120.9(2)
N10 C9 C8 111.6(2)
C4 C3 C2 121.7(2)
C4 C3 H3 116.7(3)
C2 C3 H3 120.2(2)
C3 C2 N7 121.9(2)
C3 C2 C1 116.8(2)
N7 C2 C1 121.4(2)
C11 N12 C13 116.2(2)
N12 C11 C16 124.2(2)
N12 C11 N10 120.0(2)
C16 C11 N10 115.8(2)
O16 C16 C15 125.2(2)
O16 C16 C11 116.9(2)
C15 C16 C11 117.9(2)
C6 C1 C2 121.6(2)
C6 C1 N1 115.5(2)
C2 C1 N1 122.9(2)
C3 C4 C5 120.5(2)
C3 C4 H4 130.7(3)
C5 C4 H4 108.6(2)
C16 C15 C14 118.8(2)
C16 C15 H15 120.2(3)
C14 C15 H15 121.0(2)
C5 C6 C1 120.4(2)
C5 C6 H6 125.5(2)
C1 C6 H6 114.0(3)
C13 C14 C15 119.6(2)
C13 C14 H14 112.6(3)
C15 C14 H14 127.7(3)
N12 C13 C14 123.3(2)
N12 C13 H13 110.1(2)
C14 C13 H13 126.4(3)
C6 C5 C4 119.1(2)
C6 C5 H5 122.2(3)
C4 C5 H5 118.5(3)
C1S N2S C2S 120.4(2)
C1S N2S C3S 121.7(2)
C2S N2S C3S 117.8(2)
N2S C3S H3SC 106.8(2)
N2S C3S H3SB 110.9(2)
H3SC C3S H3SB 99.3(2)
N2S C3S H3SA 111.3(2)
H3SC C3S H3SA 111.7(2)
H3SB C3S H3SA 115.8(3)
N2S C2S H2SC 108.3(3)
N2S C2S H2SA 114.2(2)
H2SC C2S H2SA 112.3(3)
N2S C2S H2SE 112.0(2)
H2SC C2S H2SE 87.9(2)
H2SA C2S H2SE 118.8(3)
O1S C1S N2S 123.0(3)
O1S C1S H1S 124.4(3)
N2S C1S H1S 112.6(3)

loop_
_geom_bond_atom_site_label_1
_geom_bond_atom_site_label_2
_geom_bond_distance
N10 C9 1.340(3)
N10 C11 1.407(3)
N10 H10 0.999(2)
N7 C8 1.349(3)
N7 C2 1.399(3)
N7 H7 1.041(2)
N1 O1A 1.226(2)
N1 O1B 1.239(2)
N1 C1 1.461(3)
O16 C16 1.357(3)
O16 H16 1.0572(15)
O9 C9 1.220(3)
O8 C8 1.217(3)
C8 C9 1.527(3)
C3 C4 1.375(3)
C3 C2 1.392(3)
C3 H3 0.980(2)
C2 C1 1.401(3)
N12 C11 1.320(3)
N12 C13 1.352(3)
C11 C16 1.403(3)
C16 C15 1.371(3)
C1 C6 1.384(3)
C4 C5 1.391(3)
C4 H4 1.132(2)
C15 C14 1.373(3)
C15 H15 1.062(2)
C6 C5 1.369(3)
C6 H6 1.058(2)
C14 C13 1.368(3)
C14 H14 0.985(2)
C13 H13 1.069(3)
C5 H5 1.032(2)
N2S C1S 1.318(3)
N2S C2S 1.440(3)
N2S C3S 1.444(3)
C3S H3SC 0.977(3)
C3S H3SB 1.019(3)
C3S H3SA 1.096(3)
C2S H2SC 1.043(3)
C2S H2SA 0.911(3)
C2S H2SE 1.134(3)
C1S O1S 1.228(3)
C1S H1S 1.077(3)
